data_7028867
loop_
_publ_author_name
'Bauer, Wolfgang'
'Lochenie, Charles'
'Weber, Birgit'

_publ_section_title
;
 Synthesis and characterization of 1D iron(II) spin crossover coordination
 polymers with hysteresis.
;
_journal_issue 5
_journal_name_full 'Dalton transactions (Cambridge, England : 2003)'
_journal_page_first 1990
_journal_page_last 1999
_journal_paper_doi 10.1039/c3dt52635f
_journal_volume 43
_journal_year 2014
_chemical_formula_moiety 'C28 H26 Fe N4 O6, 0.5(C10 H8 N2), 2(C H4 O) '
_chemical_formula_sum 'C35 H38 Fe N5 O8'
_chemical_formula_weight 712.550
_chemical_name_common Fe12b(bipy)
_space_group_IT_number 2
_symmetry_cell_setting triclinic
_symmetry_space_group_name_Hall '-P 1'
_symmetry_space_group_name_H-M 'P -1'
_atom_sites_solution_hydrogens geom
_atom_sites_solution_primary direct
_atom_sites_solution_secondary difmap
_audit_block_code Fe_L12b_Bipy_pn011_BauerW
_audit_creation_date 17-Jan-11
_audit_creation_method 'form98_non/compatible with shelxl97-2'
_audit_update_record 17-Sep-13
_cell_angle_alpha 102.2687(50)
_cell_angle_beta 103.4396(41)
_cell_angle_gamma 95.9468(39)
_cell_formula_units_Z 2
_cell_length_a 11.12280(90)
_cell_length_b 11.81290(90)
_cell_length_c 13.31700(90)
_cell_measurement_reflns_used 5288
_cell_measurement_temperature 173(2)
_cell_measurement_theta_max 25.350
_cell_measurement_theta_min 3.134
_cell_volume 1641.3(2)
_computing_cell_refinement 'HKL Scalepack (Otwinowski & Minor 1997)'
_computing_data_collection 'Collect (Bruker AXS BV, 1997-2004)'
_computing_data_reduction 'HKL Denzo and Scalepack (Otwinowski & Minor 1997)'
_computing_molecular_graphics
;
ORTEP (M. N. Burnett, C. K. Johnson, ORTEP-III: Oak Ridge Thermal Ellipsoid
Plot Program for Crystal Structure Illustrations, Oak Ridge National
Laboratory Report ORNL-6895, 1996). Windows version (L. J. Farrugia, Univ.
Glasgow) used --- SCHAKAL (E. Keller, University of  Freiburg (Breisgau),
Germany, 1995).
;
_computing_publication_material
;
PLATON (A. L. Spek, Acta Crystallogr, Sect. A, 1990, 46, C34, 1995 version).
--- T.B.Cohen, Pure Appl. Chem. 1996,68,2339-2359 (atomic masses).
;
_computing_structure_refinement 'SHELXL-97 (G. M. Sheldrick. University of G\"ottingen, 97-2 version)'
_computing_structure_solution
;
A. Altomare, M. C. Burla, M. Camalli, G. L. Cascarano, C. Giacovazzo, A.
Guagliardi, A. G. G. Moliterni, G. Polidori, R. Spagna: SIR97: a new tool for
crystal structure determination and refinement; J. Appl. Crystallogr. 1999,
32, 115-119.
;
_diffrn_ambient_temperature 173
_diffrn_detector_area_resol_mean 9
_diffrn_measured_fraction_theta_full 0.984
_diffrn_measured_fraction_theta_max 0.984
_diffrn_measurement_device '95mm CCD camera on \k-goniostat'
_diffrn_measurement_device_type KappaCCD
_diffrn_measurement_method 'CCD; rotation images; thick slices'
_diffrn_orient_matrix_type 'by Bruker AXS Collect from scalepack cell'
_diffrn_orient_matrix_UB_11 0.0855312
_diffrn_orient_matrix_UB_12 0.0072015
_diffrn_orient_matrix_UB_13 -0.0122332
_diffrn_orient_matrix_UB_21 -0.0321289
_diffrn_orient_matrix_UB_22 0.0305239
_diffrn_orient_matrix_UB_23 -0.0640069
_diffrn_orient_matrix_UB_31 0.0205914
_diffrn_orient_matrix_UB_32 0.0819826
_diffrn_orient_matrix_UB_33 0.0457542
_diffrn_radiation_collimation 0.20
_diffrn_radiation_monochromator 'MONTEL, graded multilayered X-ray optics'
_diffrn_radiation_source 'rotating anode'
_diffrn_radiation_type MoK\a
_diffrn_radiation_wavelength 0.71073
_diffrn_reflns_av_R_equivalents 0.0718
_diffrn_reflns_av_sigmaI/netI 0.0993
_diffrn_reflns_limit_h_max 13
_diffrn_reflns_limit_h_min -12
_diffrn_reflns_limit_k_max 14
_diffrn_reflns_limit_k_min -13
_diffrn_reflns_limit_l_max 15
_diffrn_reflns_limit_l_min -15
_diffrn_reflns_number 10103
_diffrn_reflns_theta_full 25.19
_diffrn_reflns_theta_max 25.19
_diffrn_reflns_theta_min 3.24
_diffrn_source_current 55.00
_diffrn_source_power 3.025
_diffrn_source_type 'FR 591 generator'
_diffrn_source_voltage 55.00
_exptl_absorpt_coefficient_mu 0.521
_exptl_absorpt_correction_type none
_exptl_crystal_colour black
_exptl_crystal_density_diffrn 1.44184
_exptl_crystal_density_method 'not measured'
_exptl_crystal_description rod
_exptl_crystal_F_000 746
_exptl_crystal_size_max 0.19
_exptl_crystal_size_mid 0.07
_exptl_crystal_size_min 0.04
_refine_diff_density_max 0.604
_refine_diff_density_min -0.734
_refine_diff_density_rms 0.084
_refine_ls_extinction_method none
_refine_ls_goodness_of_fit_ref 1.056
_refine_ls_hydrogen_treatment constr
_refine_ls_matrix_type full
_refine_ls_number_parameters 474
_refine_ls_number_reflns 5799
_refine_ls_number_restraints 31
_refine_ls_restrained_S_all 1.064
_refine_ls_R_factor_all 0.1140
_refine_ls_R_factor_gt 0.0699
_refine_ls_shift/su_max 0.000
_refine_ls_shift/su_mean 0.000
_refine_ls_structure_factor_coef Fsqd
_refine_ls_weighting_details 'calc w=1/[\s^2^(Fo^2^)+(0.0558P)^2^+4.6270P] where P=(Fo^2^+2Fc^2^)/3'
_refine_ls_weighting_scheme calc
_refine_ls_wR_factor_gt 0.1644
_refine_ls_wR_factor_ref 0.1853
_reflns_number_gt 3892
_reflns_number_total 5799
_reflns_threshold_expression >2sigma(I)
_cod_data_source_file c3dt52635f.txt
_cod_data_source_block pn011
_cod_original_cell_volume 1641.283(220)
_cod_database_code 7028867

loop_
_symmetry_equiv_pos_as_xyz
'x, y, z'
'-x, -y, -z'

loop_
_atom_site_label
_atom_site_type_symbol
_atom_site_fract_x
_atom_site_fract_y
_atom_site_fract_z
_atom_site_U_iso_or_equiv
_atom_site_adp_type
_atom_site_occupancy
_atom_site_symmetry_multiplicity
_atom_site_calc_flag
_atom_site_refinement_flags
_atom_site_disorder_assembly
_atom_site_disorder_group
Fe1 Fe 0.26589(6) 0.39659(6) 0.68708(6) 0.0249(2) Uani 1 1 d . . .
O1 O 0.2704(3) 0.5538(3) 0.6639(3) 0.0285(8) Uani 1 1 d . . .
O2 O 0.2176(3) 0.3392(3) 0.5332(3) 0.0279(8) Uani 1 1 d . . .
O3 O 0.2910(5) 0.8634(4) 0.8872(3) 0.0644(14) Uani 1 1 d . . .
O4 O 0.0726(5) -0.0051(4) 0.3623(3) 0.0615(13) Uani 1 1 d . . .
O5 O 0.3867(4) 0.2938(3) 1.1526(3) 0.0484(11) Uani 1 1 d . . .
H5 H 0.3814 0.2288 1.1689 0.073 Uiso 1 1 calc R . .
O6 O 0.3342(5) 0.0707(3) 1.0242(3) 0.0526(12) Uani 1 1 d . . .
H6 H 0.3143 0.0071 0.9773 0.079 Uiso 1 1 calc R . .
N1 N 0.3092(4) 0.4515(3) 0.8379(3) 0.0252(9) Uani 1 1 d . . .
N2 N 0.2570(4) 0.2431(3) 0.7116(3) 0.0245(9) Uani 1 1 d . . .
N3 N 0.0859(4) 0.3950(3) 0.6833(3) 0.0251(9) Uani 1 1 d . . .
N4 N -0.5538(4) 0.4037(4) 0.6862(3) 0.0281(10) Uani 1 1 d . . .
C1 C 0.2790(5) 0.6490(4) 0.7317(4) 0.0305(12) Uani 1 1 d . . .
C2 C 0.2999(5) 0.6594(4) 0.8434(4) 0.0324(12) Uani 1 1 d . . .
C3 C 0.3174(5) 0.5601(5) 0.8894(4) 0.0302(12) Uani 1 1 d . . .
H3 H 0.3368 0.5755 0.9649 0.036 Uiso 1 1 calc R . .
C4 C 0.3201(4) 0.3581(4) 0.8911(4) 0.0265(11) Uani 1 1 d . . .
C5 C 0.3535(5) 0.3724(5) 1.0020(4) 0.0322(12) Uani 1 1 d . . .
H5A H 0.3744 0.4490 1.0480 0.039 Uiso 1 1 calc R . .
C6 C 0.3561(5) 0.2755(5) 1.0443(4) 0.0351(13) Uani 1 1 d . . .
C7 C 0.3274(5) 0.1619(5) 0.9766(4) 0.0357(13) Uani 1 1 d . . .
C8 C 0.2957(5) 0.1473(5) 0.8671(4) 0.0330(12) Uani 1 1 d . . .
H8 H 0.2775 0.0705 0.8215 0.040 Uiso 1 1 calc R . .
C9 C 0.2906(4) 0.2455(4) 0.8231(4) 0.0253(11) Uani 1 1 d . . .
C10 C 0.2163(5) 0.1456(4) 0.6377(4) 0.0282(11) Uani 1 1 d . . .
H10 H 0.2134 0.0749 0.6609 0.034 Uiso 1 1 calc R . .
C11 C 0.1757(5) 0.1344(4) 0.5251(4) 0.0300(12) Uani 1 1 d . . .
C12 C 0.1769(5) 0.2340(5) 0.4791(4) 0.0288(11) Uani 1 1 d . . .
C13 C 0.1322(6) 0.2224(5) 0.3607(4) 0.0403(14) Uani 1 1 d . . .
H13A H 0.1532 0.2984 0.3452 0.060 Uiso 1 1 calc R . .
H13B H 0.0412 0.1975 0.3371 0.060 Uiso 1 1 calc R . .
H13C H 0.1731 0.1640 0.3229 0.060 Uiso 1 1 calc R . .
C14 C 0.2595(6) 0.7520(5) 0.6834(4) 0.0461(15) Uani 1 1 d . . .
H14A H 0.2453 0.7264 0.6061 0.069 Uiso 1 1 calc R . .
H14B H 0.3340 0.8126 0.7130 0.069 Uiso 1 1 calc R . .
H14C H 0.1866 0.7840 0.6999 0.069 Uiso 1 1 calc R . .
C15 C 0.1326(5) 0.0153(5) 0.4577(4) 0.0387(13) Uani 1 1 d . . .
C16 C 0.1582(6) -0.0898(5) 0.5014(5) 0.0457(15) Uani 1 1 d . . .
H16A H 0.1367 -0.1606 0.4428 0.069 Uiso 1 1 calc R . .
H16B H 0.1074 -0.0977 0.5513 0.069 Uiso 1 1 calc R . .
H16C H 0.2471 -0.0796 0.5385 0.069 Uiso 1 1 calc R . .
C17 C 0.3092(6) 0.7725(5) 0.9160(5) 0.0426(14) Uani 1 1 d . . .
C18 C 0.3402(8) 0.7819(5) 1.0346(5) 0.064(2) Uani 1 1 d . . .
H18A H 0.3498 0.8642 1.0729 0.096 Uiso 1 1 calc R . .
H18B H 0.4186 0.7518 1.0565 0.096 Uiso 1 1 calc R . .
H18C H 0.2724 0.7356 1.0512 0.096 Uiso 1 1 calc R . .
C19 C -0.1148(4) 0.4428(4) 0.6057(4) 0.0300(12) Uani 1 1 d . . .
H19 H -0.1637 0.4732 0.5522 0.036 Uiso 1 1 calc R . .
C20 C 0.0091(5) 0.4367(5) 0.6107(4) 0.0311(12) Uani 1 1 d . . .
H20 H 0.0429 0.4639 0.5593 0.037 Uiso 1 1 calc R . .
C21 C 0.0324(5) 0.3553(5) 0.7525(4) 0.0366(13) Uani 1 1 d . . .
H21 H 0.0822 0.3221 0.8033 0.044 Uiso 1 1 calc R . .
C22 C -0.0891(5) 0.3599(5) 0.7541(4) 0.0408(14) Uani 1 1 d . . .
H22 H -0.1203 0.3325 0.8067 0.049 Uiso 1 1 calc R . .
C23 C -0.1681(4) 0.4040(4) 0.6797(4) 0.0274(11) Uani 1 1 d . . .
C24 C -0.3005(4) 0.4076(4) 0.6816(4) 0.0274(11) Uani 1 1 d . . .
C25 C -0.3766(5) 0.4720(5) 0.6287(5) 0.0473(16) Uani 1 1 d . . .
H25 H -0.3444 0.5201 0.5891 0.057 Uiso 1 1 calc R . .
C26 C -0.4998(5) 0.4674(5) 0.6326(5) 0.0447(15) Uani 1 1 d . . .
H26 H -0.5497 0.5128 0.5943 0.054 Uiso 1 1 calc R . .
C27 C -0.4757(5) 0.3494(6) 0.7455(5) 0.0492(16) Uani 1 1 d . . .
H27 H -0.5073 0.3086 0.7905 0.059 Uiso 1 1 calc R . .
C28 C -0.3526(5) 0.3498(6) 0.7445(5) 0.0528(17) Uani 1 1 d . . .
H28 H -0.3023 0.3092 0.7881 0.063 Uiso 1 1 calc R . .
N30 N 0.4222(6) 0.1401(5) 0.2864(5) 0.0672(17) Uani 1 1 d . . .
C30 C 0.4841(8) 0.0298(6) 0.4554(6) 0.070(2) Uani 1 1 d U . .
C31 C 0.4486(7) 0.1974(6) 0.3881(6) 0.0633(19) Uani 1 1 d U . .
H31 H 0.4462 0.2793 0.4038 0.076 Uiso 1 1 calc R . .
C32 C 0.4792(7) 0.1459(6) 0.4727(6) 0.0625(18) Uani 1 1 d U . .
H32 H 0.4970 0.1925 0.5436 0.075 Uiso 1 1 calc R . .
C33 C 0.4667(14) -0.0259(8) 0.3513(7) 0.153(4) Uani 1 1 d U . .
H33 H 0.4773 -0.1058 0.3326 0.184 Uiso 1 1 calc R . .
C34 C 0.4336(16) 0.0336(9) 0.2730(8) 0.173(6) Uani 1 1 d U . .
H34 H 0.4179 -0.0105 0.2014 0.208 Uiso 1 1 calc R . .
O40 O 0.0845(9) -0.1264(6) 0.1672(5) 0.144(3) Uani 1 1 d . . .
H40 H 0.0843 -0.0968 0.2303 0.216 Uiso 1 1 calc R . .
C40 C 0.0577(11) -0.0477(5) 0.1076(4) 0.134(5) Uani 1 1 d . . .
H40A H -0.0288 -0.0343 0.1025 0.201 Uiso 1 1 calc R . .
H40B H 0.0674 -0.0786 0.0361 0.201 Uiso 1 1 calc R . .
H40C H 0.1150 0.0265 0.1412 0.201 Uiso 1 1 calc R . .
O50A O 0.0012(6) -0.3417(5) -0.0069(4) 0.099(7) Uani 0.501(14) 1 d PR A 1
H50A H 0.0319 -0.2839 0.0453 0.149 Uiso 0.501(14) 1 calc PR A 1
C50A C 0.0922(7) -0.4394(6) -0.0044(4) 0.057(5) Uani 0.501(14) 1 d PR A 1
H50B H 0.1734 -0.4048 0.0463 0.085 Uiso 0.501(14) 1 calc PR A 1
H50C H 0.1044 -0.4671 -0.0756 0.085 Uiso 0.501(14) 1 calc PR A 1
H50D H 0.0543 -0.5055 0.0175 0.085 Uiso 0.501(14) 1 calc PR A 1
O50B O 0.0012(6) -0.3417(5) -0.0069(4) 0.33(3) Uani 0.499(14) 1 d PR A 2
H50E H 0.0236 -0.2782 0.0401 0.500 Uiso 0.499(14) 1 calc PR A 2
C50B C -0.0410(6) -0.3187(5) -0.1052(4) 0.082(6) Uani 0.499(14) 1 d PR A 2
H50F H -0.1205 -0.2888 -0.1092 0.123 Uiso 0.499(14) 1 calc PR A 2
H50G H -0.0536 -0.3911 -0.1610 0.123 Uiso 0.499(14) 1 calc PR A 2
H50H H 0.0210 -0.2599 -0.1152 0.123 Uiso 0.499(14) 1 calc PR A 2

loop_
_atom_site_aniso_label
_atom_site_aniso_U_11
_atom_site_aniso_U_22
_atom_site_aniso_U_33
_atom_site_aniso_U_23
_atom_site_aniso_U_13
_atom_site_aniso_U_12
Fe1 0.0206(4) 0.0279(4) 0.0298(4) 0.0102(3) 0.0086(3) 0.0085(3)
O1 0.0232(18) 0.031(2) 0.036(2) 0.0144(17) 0.0105(15) 0.0070(15)
O2 0.0266(18) 0.031(2) 0.0311(19) 0.0127(16) 0.0112(15) 0.0095(16)
O3 0.113(4) 0.033(2) 0.049(3) 0.011(2) 0.017(3) 0.026(3)
O4 0.094(4) 0.045(3) 0.034(2) 0.008(2) -0.001(2) 0.002(2)
O5 0.073(3) 0.039(2) 0.034(2) 0.0138(18) 0.011(2) 0.013(2)
O6 0.095(4) 0.033(2) 0.032(2) 0.0137(18) 0.013(2) 0.014(2)
N1 0.020(2) 0.025(2) 0.034(2) 0.0090(19) 0.0096(18) 0.0082(18)
N2 0.022(2) 0.027(2) 0.027(2) 0.0069(19) 0.0086(17) 0.0067(18)
N3 0.023(2) 0.027(2) 0.027(2) 0.0080(18) 0.0058(18) 0.0071(18)
N4 0.026(2) 0.032(2) 0.032(2) 0.0116(19) 0.0123(19) 0.0121(19)
C1 0.024(3) 0.026(3) 0.044(3) 0.015(3) 0.007(2) 0.007(2)
C2 0.035(3) 0.027(3) 0.037(3) 0.011(2) 0.008(2) 0.007(2)
C3 0.027(3) 0.037(3) 0.028(3) 0.008(2) 0.009(2) 0.010(2)
C4 0.021(2) 0.032(3) 0.030(3) 0.012(2) 0.008(2) 0.010(2)
C5 0.038(3) 0.028(3) 0.028(3) 0.004(2) 0.007(2) 0.009(2)
C6 0.043(3) 0.036(3) 0.031(3) 0.013(2) 0.010(2) 0.013(3)
C7 0.046(3) 0.033(3) 0.035(3) 0.016(3) 0.012(3) 0.014(3)
C8 0.044(3) 0.026(3) 0.030(3) 0.008(2) 0.009(2) 0.010(2)
C9 0.017(2) 0.029(3) 0.032(3) 0.010(2) 0.010(2) 0.006(2)
C10 0.027(3) 0.027(3) 0.036(3) 0.014(2) 0.012(2) 0.009(2)
C11 0.032(3) 0.030(3) 0.030(3) 0.010(2) 0.009(2) 0.009(2)
C12 0.025(3) 0.035(3) 0.027(3) 0.006(2) 0.007(2) 0.010(2)
C13 0.052(4) 0.037(3) 0.035(3) 0.013(3) 0.012(3) 0.014(3)
C14 0.070(4) 0.035(3) 0.039(3) 0.015(3) 0.015(3) 0.015(3)
C15 0.045(3) 0.034(3) 0.039(3) 0.009(3) 0.012(3) 0.008(3)
C16 0.056(4) 0.031(3) 0.044(3) 0.005(3) 0.005(3) 0.007(3)
C17 0.056(4) 0.031(3) 0.043(3) 0.011(3) 0.014(3) 0.012(3)
C18 0.116(6) 0.036(4) 0.044(4) 0.007(3) 0.021(4) 0.030(4)
C19 0.021(3) 0.037(3) 0.036(3) 0.017(2) 0.007(2) 0.010(2)
C20 0.025(3) 0.042(3) 0.034(3) 0.018(2) 0.011(2) 0.010(2)
C21 0.027(3) 0.054(4) 0.038(3) 0.026(3) 0.009(2) 0.013(3)
C22 0.034(3) 0.060(4) 0.041(3) 0.030(3) 0.017(3) 0.014(3)
C23 0.021(3) 0.029(3) 0.032(3) 0.005(2) 0.008(2) 0.006(2)
C24 0.023(3) 0.032(3) 0.029(3) 0.009(2) 0.008(2) 0.005(2)
C25 0.033(3) 0.048(4) 0.080(5) 0.038(3) 0.027(3) 0.019(3)
C26 0.029(3) 0.048(4) 0.075(4) 0.037(3) 0.022(3) 0.019(3)
C27 0.037(3) 0.068(4) 0.058(4) 0.036(3) 0.019(3) 0.016(3)
C28 0.032(3) 0.079(5) 0.065(4) 0.043(4) 0.018(3) 0.025(3)
N30 0.098(5) 0.060(4) 0.052(4) 0.027(3) 0.019(3) 0.025(4)
C30 0.109(6) 0.047(3) 0.057(3) 0.016(3) 0.021(4) 0.017(4)
C31 0.083(5) 0.058(4) 0.057(4) 0.020(3) 0.021(4) 0.029(4)
C32 0.082(5) 0.053(3) 0.060(4) 0.018(3) 0.024(4) 0.025(4)
C33 0.324(13) 0.058(5) 0.053(4) 0.008(3) 0.008(7) 0.033(7)
C34 0.368(16) 0.062(6) 0.055(5) 0.012(4) -0.006(8) 0.022(9)
O40 0.297(11) 0.076(4) 0.084(5) 0.024(4) 0.090(6) 0.044(6)
C40 0.253(15) 0.092(7) 0.049(5) 0.013(5) 0.038(7) -0.001(8)
O50A 0.085(11) 0.131(16) 0.102(14) 0.093(13) 0.006(9) 0.020(10)
C50A 0.063(9) 0.062(9) 0.038(7) -0.011(6) 0.033(6) -0.021(7)
O50B 0.35(6) 0.39(7) 0.27(6) 0.07(5) 0.10(4) 0.08(5)
C50B 0.093(13) 0.115(15) 0.021(7) 0.004(8) 0.004(7) -0.006(10)

loop_
_atom_type_symbol
_atom_type_description
_atom_type_scat_dispersion_real
_atom_type_scat_dispersion_imag
_atom_type_scat_source
C C 0.0033 0.0016 'International Tables Vol C Tables 4.2.6.8 and 6.1.1.4'
H H 0.0000 0.0000 'International Tables Vol C Tables 4.2.6.8 and 6.1.1.4'
Fe Fe 0.3463 0.8444 'International Tables Vol C Tables 4.2.6.8 and 6.1.1.4'
N N 0.0061 0.0033 'International Tables Vol C Tables 4.2.6.8 and 6.1.1.4'
O O 0.0106 0.0060 'International Tables Vol C Tables 4.2.6.8 and 6.1.1.4'

loop_
_exptl_crystal_face_index_h
_exptl_crystal_face_index_k
_exptl_crystal_face_index_l
_exptl_crystal_face_perp_dist
0 -1 0 0.012000
0 1 0 0.024000
0 1 -5 0.040000
1 -4 19 0.032000
-8 0 7 0.106000
15 1 -16 0.082000

loop_
_geom_angle_atom_site_label_1
_geom_angle_atom_site_label_2
_geom_angle_atom_site_label_3
_geom_angle
_geom_angle_site_symmetry_3
N1 Fe1 N2 85.78(17) .
N1 Fe1 O2 178.62(16) .
N2 Fe1 O2 93.76(15) .
N1 Fe1 O1 93.50(16) .
N2 Fe1 O1 178.16(16) .
O2 Fe1 O1 86.93(14) .
N1 Fe1 N3 89.81(16) .
N2 Fe1 N3 90.42(16) .
O2 Fe1 N3 88.89(15) .
O1 Fe1 N3 87.88(15) .
N1 Fe1 N4 91.67(16) 1_655
N2 Fe1 N4 92.10(16) 1_655
O2 Fe1 N4 89.65(15) 1_655
O1 Fe1 N4 89.61(15) 1_655
N3 Fe1 N4 177.16(17) 1_655
C1 O1 Fe1 127.8(3) .
C12 O2 Fe1 127.7(3) .
C6 O5 H5 109.5 .
C7 O6 H6 109.5 .
C3 N1 C4 122.0(4) .
C3 N1 Fe1 125.0(3) .
C4 N1 Fe1 112.7(3) .
C10 N2 C9 122.4(4) .
C10 N2 Fe1 125.0(3) .
C9 N2 Fe1 112.4(3) .
C21 N3 C20 115.1(4) .
C21 N3 Fe1 123.5(3) .
C20 N3 Fe1 121.4(3) .
C26 N4 C27 114.5(5) .
C26 N4 Fe1 123.3(3) 1_455
C27 N4 Fe1 122.0(4) 1_455
O1 C1 C2 124.3(4) .
O1 C1 C14 113.6(5) .
C2 C1 C14 122.1(5) .
C1 C2 C3 122.0(5) .
C1 C2 C17 120.7(5) .
C3 C2 C17 117.2(5) .
N1 C3 C2 126.5(5) .
N1 C3 H3 116.7 .
C2 C3 H3 116.7 .
C9 C4 C5 120.1(4) .
C9 C4 N1 114.5(4) .
C5 C4 N1 125.3(5) .
C6 C5 C4 120.2(5) .
C6 C5 H5A 119.9 .
C4 C5 H5A 119.9 .
O5 C6 C5 118.0(5) .
O5 C6 C7 121.8(5) .
C5 C6 C7 120.2(5) .
O6 C7 C8 123.3(5) .
O6 C7 C6 116.8(5) .
C8 C7 C6 119.9(5) .
C7 C8 C9 120.4(5) .
C7 C8 H8 119.8 .
C9 C8 H8 119.8 .
C4 C9 C8 119.2(4) .
C4 C9 N2 114.6(4) .
C8 C9 N2 126.2(4) .
N2 C10 C11 126.6(5) .
N2 C10 H10 116.7 .
C11 C10 H10 116.7 .
C10 C11 C12 122.5(5) .
C10 C11 C15 116.7(4) .
C12 C11 C15 120.8(5) .
O2 C12 C11 123.7(5) .
O2 C12 C13 113.7(4) .
C11 C12 C13 122.6(5) .
C12 C13 H13A 109.5 .
C12 C13 H13B 109.5 .
H13A C13 H13B 109.5 .
C12 C13 H13C 109.5 .
H13A C13 H13C 109.5 .
H13B C13 H13C 109.5 .
C1 C14 H14A 109.5 .
C1 C14 H14B 109.5 .
H14A C14 H14B 109.5 .
C1 C14 H14C 109.5 .
H14A C14 H14C 109.5 .
H14B C14 H14C 109.5 .
O4 C15 C11 122.6(5) .
O4 C15 C16 116.5(5) .
C11 C15 C16 120.9(5) .
C15 C16 H16A 109.5 .
C15 C16 H16B 109.5 .
H16A C16 H16B 109.5 .
C15 C16 H16C 109.5 .
H16A C16 H16C 109.5 .
H16B C16 H16C 109.5 .
O3 C17 C2 124.0(5) .
O3 C17 C18 116.7(5) .
C2 C17 C18 119.3(5) .
C17 C18 H18A 109.5 .
C17 C18 H18B 109.5 .
H18A C18 H18B 109.5 .
C17 C18 H18C 109.5 .
H18A C18 H18C 109.5 .
H18B C18 H18C 109.5 .
C20 C19 C23 119.5(4) .
C20 C19 H19 120.2 .
C23 C19 H19 120.2 .
N3 C20 C19 124.7(5) .
N3 C20 H20 117.7 .
C19 C20 H20 117.7 .
N3 C21 C22 123.8(5) .
N3 C21 H21 118.1 .
C22 C21 H21 118.1 .
C21 C22 C23 120.9(5) .
C21 C22 H22 119.5 .
C23 C22 H22 119.5 .
C19 C23 C22 115.9(5) .
C19 C23 C24 123.7(4) .
C22 C23 C24 120.5(4) .
C25 C24 C28 115.2(5) .
C25 C24 C23 124.4(5) .
C28 C24 C23 120.3(5) .
C24 C25 C26 120.4(5) .
C24 C25 H25 119.8 .
C26 C25 H25 119.8 .
N4 C26 C25 124.6(5) .
N4 C26 H26 117.7 .
C25 C26 H26 117.7 .
N4 C27 C28 123.5(5) .
N4 C27 H27 118.2 .
C28 C27 H27 118.2 .
C27 C28 C24 121.3(5) .
C27 C28 H28 119.3 .
C24 C28 H28 119.3 .
C34 N30 C31 113.6(7) .
C32 C30 C33 114.4(7) .
C32 C30 C30 122.2(8) 2_656
C33 C30 C30 123.2(8) 2_656
N30 C31 C32 124.4(7) .
N30 C31 H31 117.8 .
C32 C31 H31 117.8 .
C30 C32 C31 120.5(7) .
C30 C32 H32 119.8 .
C31 C32 H32 119.8 .
C30 C33 C34 120.0(9) .
C30 C33 H33 120.0 .
C34 C33 H33 120.0 .
N30 C34 C33 126.8(9) .
N30 C34 H34 116.6 .
C33 C34 H34 116.6 .
C40 O40 H40 109.5 .
O40 C40 H40A 109.5 .
O40 C40 H40B 109.5 .
H40A C40 H40B 109.5 .
O40 C40 H40C 109.5 .
H40A C40 H40C 109.5 .
H40B C40 H40C 109.5 .
C50A O50A H50A 109.5 .
C50B O50B H50E 109.5 .
O50B C50B H50F 109.5 .
O50B C50B H50G 109.5 .
H50F C50B H50G 109.5 .
O50B C50B H50H 109.5 .
H50F C50B H50H 109.5 .
H50G C50B H50H 109.5 .

loop_
_geom_bond_atom_site_label_1
_geom_bond_atom_site_label_2
_geom_bond_distance
_geom_bond_site_symmetry_2
Fe1 N1 1.902(4) .
Fe1 N2 1.905(4) .
Fe1 O2 1.941(3) .
Fe1 O1 1.944(3) .
Fe1 N3 1.989(4) .
Fe1 N4 2.001(4) 1_655
O1 C1 1.263(6) .
O2 C12 1.273(6) .
O3 C17 1.235(6) .
O4 C15 1.249(6) .
O5 C6 1.367(6) .
O5 H5 0.8400 .
O6 C7 1.360(6) .
O6 H6 0.8400 .
N1 C3 1.302(6) .
N1 C4 1.433(6) .
N2 C10 1.305(6) .
N2 C9 1.438(6) .
N3 C21 1.343(6) .
N3 C20 1.346(6) .
N4 C26 1.331(7) .
N4 C27 1.342(7) .
N4 Fe1 2.001(4) 1_455
C1 C2 1.427(7) .
C1 C14 1.504(7) .
C2 C3 1.445(7) .
C2 C17 1.452(8) .
C3 H3 0.9500 .
C4 C9 1.398(7) .
C4 C5 1.405(7) .
C5 C6 1.379(7) .
C5 H5A 0.9500 .
C6 C7 1.407(8) .
C7 C8 1.387(7) .
C8 C9 1.408(7) .
C8 H8 0.9500 .
C10 C11 1.435(7) .
C10 H10 0.9500 .
C11 C12 1.437(7) .
C11 C15 1.462(7) .
C12 C13 1.512(7) .
C13 H13A 0.9800 .
C13 H13B 0.9800 .
C13 H13C 0.9800 .
C14 H14A 0.9800 .
C14 H14B 0.9800 .
C14 H14C 0.9800 .
C15 C16 1.505(7) .
C16 H16A 0.9800 .
C16 H16B 0.9800 .
C16 H16C 0.9800 .
C17 C18 1.513(8) .
C18 H18A 0.9800 .
C18 H18B 0.9800 .
C18 H18C 0.9800 .
C19 C20 1.374(7) .
C19 C23 1.391(7) .
C19 H19 0.9500 .
C20 H20 0.9500 .
C21 C22 1.363(7) .
C21 H21 0.9500 .
C22 C23 1.392(7) .
C22 H22 0.9500 .
C23 C24 1.484(6) .
C24 C25 1.369(7) .
C24 C28 1.375(8) .
C25 C26 1.380(7) .
C25 H25 0.9500 .
C26 H26 0.9500 .
C27 C28 1.372(8) .
C27 H27 0.9500 .
C28 H28 0.9500 .
N30 C34 1.256(11) .
N30 C31 1.328(9) .
C30 C32 1.351(9) .
C30 C33 1.361(11) .
C30 C30 1.498(13) 2_656
C31 C32 1.383(9) .
C31 H31 0.9500 .
C32 H32 0.9500 .
C33 C34 1.381(12) .
C33 H33 0.9500 .
C34 H34 0.9500 .
O40 C40 1.358(8) .
O40 H40 0.8400 .
C40 H40A 0.9800 .
C40 H40B 0.9800 .
C40 H40C 0.9800 .
O50A C50A 1.6126(17) .
O50A H50A 0.8400 .
C50A H50B 0.9800 .
C50A H50C 0.9800 .
C50A H50D 0.9800 .
O50B C50B 1.3783 .
O50B H50E 0.8400 .
C50B H50F 0.9800 .
C50B H50G 0.9800 .
C50B H50H 0.9800 .

loop_
_geom_torsion_atom_site_label_1
_geom_torsion_atom_site_label_2
_geom_torsion_atom_site_label_3
_geom_torsion_atom_site_label_4
_geom_torsion
_geom_torsion_site_symmetry_1
N1 Fe1 O1 C1 -10.0(4) .
O2 Fe1 O1 C1 168.7(4) .
N3 Fe1 O1 C1 79.7(4) .
N4 Fe1 O1 C1 -101.7(4) 1_655
N2 Fe1 O2 C12 9.6(4) .
O1 Fe1 O2 C12 -168.7(4) .
N3 Fe1 O2 C12 -80.8(4) .
N4 Fe1 O2 C12 101.7(4) 1_655
N2 Fe1 N1 C3 -170.8(4) .
O1 Fe1 N1 C3 7.6(4) .
N3 Fe1 N1 C3 -80.3(4) .
N4 Fe1 N1 C3 97.3(4) 1_655
N2 Fe1 N1 C4 3.2(3) .
O1 Fe1 N1 C4 -178.5(3) .
N3 Fe1 N1 C4 93.7(3) .
N4 Fe1 N1 C4 -88.8(3) 1_655
N1 Fe1 N2 C10 172.5(4) .
O2 Fe1 N2 C10 -6.2(4) .
N3 Fe1 N2 C10 82.8(4) .
N4 Fe1 N2 C10 -95.9(4) 1_655
N1 Fe1 N2 C9 -2.5(3) .
O2 Fe1 N2 C9 178.8(3) .
N3 Fe1 N2 C9 -92.3(3) .
N4 Fe1 N2 C9 89.0(3) 1_655
N1 Fe1 N3 C21 -42.7(4) .
N2 Fe1 N3 C21 43.1(4) .
O2 Fe1 N3 C21 136.9(4) .
O1 Fe1 N3 C21 -136.2(4) .
N1 Fe1 N3 C20 136.0(4) .
N2 Fe1 N3 C20 -138.2(4) .
O2 Fe1 N3 C20 -44.4(4) .
O1 Fe1 N3 C20 42.5(4) .
Fe1 O1 C1 C2 6.6(7) .
Fe1 O1 C1 C14 -170.9(3) .
O1 C1 C2 C3 2.1(8) .
C14 C1 C2 C3 179.4(5) .
O1 C1 C2 C17 179.7(5) .
C14 C1 C2 C17 -2.9(8) .
C4 N1 C3 C2 -175.7(5) .
Fe1 N1 C3 C2 -2.3(7) .
C1 C2 C3 N1 -4.4(8) .
C17 C2 C3 N1 177.9(5) .
C3 N1 C4 C9 170.9(4) .
Fe1 N1 C4 C9 -3.3(5) .
C3 N1 C4 C5 -7.3(7) .
Fe1 N1 C4 C5 178.6(4) .
C9 C4 C5 C6 -0.7(7) .
N1 C4 C5 C6 177.4(5) .
C4 C5 C6 O5 -178.7(5) .
C4 C5 C6 C7 1.1(8) .
O5 C6 C7 O6 -1.4(8) .
C5 C6 C7 O6 178.8(5) .
O5 C6 C7 C8 179.4(5) .
C5 C6 C7 C8 -0.4(8) .
O6 C7 C8 C9 -179.9(5) .
C6 C7 C8 C9 -0.8(8) .
C5 C4 C9 C8 -0.5(7) .
N1 C4 C9 C8 -178.8(4) .
C5 C4 C9 N2 179.5(4) .
N1 C4 C9 N2 1.3(6) .
C7 C8 C9 C4 1.3(7) .
C7 C8 C9 N2 -178.8(5) .
C10 N2 C9 C4 -173.9(4) .
Fe1 N2 C9 C4 1.4(5) .
C10 N2 C9 C8 6.1(7) .
Fe1 N2 C9 C8 -178.6(4) .
C9 N2 C10 C11 177.2(4) .
Fe1 N2 C10 C11 2.6(7) .
N2 C10 C11 C12 0.9(8) .
N2 C10 C11 C15 -179.4(5) .
Fe1 O2 C12 C11 -8.9(7) .
Fe1 O2 C12 C13 172.4(3) .
C10 C11 C12 O2 2.4(8) .
C15 C11 C12 O2 -177.3(5) .
C10 C11 C12 C13 -179.0(5) .
C15 C11 C12 C13 1.3(8) .
C10 C11 C15 O4 165.5(5) .
C12 C11 C15 O4 -14.7(8) .
C10 C11 C15 C16 -13.9(8) .
C12 C11 C15 C16 165.8(5) .
C1 C2 C17 O3 5.5(9) .
C3 C2 C17 O3 -176.7(6) .
C1 C2 C17 C18 -175.9(6) .
C3 C2 C17 C18 1.9(8) .
C21 N3 C20 C19 1.5(8) .
Fe1 N3 C20 C19 -177.3(4) .
C23 C19 C20 N3 0.1(8) .
C20 N3 C21 C22 -2.5(8) .
Fe1 N3 C21 C22 176.3(4) .
N3 C21 C22 C23 2.0(9) .
C20 C19 C23 C22 -0.7(8) .
C20 C19 C23 C24 179.5(5) .
C21 C22 C23 C19 -0.3(8) .
C21 C22 C23 C24 179.5(5) .
C19 C23 C24 C25 -15.5(8) .
C22 C23 C24 C25 164.7(6) .
C19 C23 C24 C28 168.7(6) .
C22 C23 C24 C28 -11.1(8) .
C28 C24 C25 C26 -5.9(9) .
C23 C24 C25 C26 178.1(5) .
C27 N4 C26 C25 5.3(9) .
Fe1 N4 C26 C25 -178.6(5) 1_455
C24 C25 C26 N4 0.5(10) .
C26 N4 C27 C28 -5.7(9) .
Fe1 N4 C27 C28 178.1(5) 1_455
N4 C27 C28 C24 0.3(11) .
C25 C24 C28 C27 5.5(9) .
C23 C24 C28 C27 -178.3(6) .
C34 N30 C31 C32 -3.3(14) .
C33 C30 C32 C31 5.0(13) .
C30 C30 C32 C31 -179.5(9) 2_656
N30 C31 C32 C30 0.0(13) .
C32 C30 C33 C34 -6.6(19) .
C30 C30 C33 C34 178.0(13) 2_656
C31 N30 C34 C33 2(2) .
C30 C33 C34 N30 4(3) .

loop_
_reflns_scale_group_code
_reflns_scale_meas_F
1 1.0
